data_4324964
loop_
_publ_author_name
'Xuliang Dai'
'Seok-Bong Choi'
'Christopher W. Braun'
'Pooja Vaidya'
'Svetlana Kilina'
'Angel Ugrinov'
'Douglas L. Schulz'
'Philip Boudjouk'

_publ_contact_author
;
Xuliang Dai
Center for Nanoscale Science and Engineering
North Dakota State University
1735 NDSU Research Park Drive
Fargo, ND 58108
USA
;
_publ_contact_author_email xuliang.dai@ndsu.edu
_publ_contact_author_fax 'Intl. Code + (000)000-0000'
_publ_contact_author_phone 'Intl. Code + (000)000-0000'
_publ_section_title
;
 Halide Coordination of Perhalocyclohexasilane Si6X12 (X = Cl or Br)
;
_journal_name_full 'Inorganic Chemistry'
_journal_page_first 4047
_journal_page_last 4053
_journal_paper_doi 10.1021/ic102535n
_journal_volume 50
_journal_year 2011
_chemical_formula_sum 'C32 H72 Br12 I2 N2 Si6'
_chemical_formula_weight 1866.18
_chemical_name_systematic
; 
 ? 
;
_space_group_IT_number 2
_symmetry_cell_setting triclinic
_symmetry_space_group_name_Hall '-P 1'
_symmetry_space_group_name_H-M 'P -1'
_atom_sites_solution_hydrogens geom
_atom_sites_solution_primary direct
_atom_sites_solution_secondary difmap
_audit_creation_method SHELXL-97
_cell_angle_alpha 107.899(5)
_cell_angle_beta 91.885(5)
_cell_angle_gamma 115.169(5)
_cell_formula_units_Z 1
_cell_length_a 11.083(3)
_cell_length_b 12.203(4)
_cell_length_c 12.885(4)
_cell_measurement_reflns_used 4043
_cell_measurement_temperature 253(2)
_cell_measurement_theta_max 28.18
_cell_measurement_theta_min 2.11
_cell_volume 1473.5(8)
_computing_cell_refinement 'Bruker SMART'
_computing_data_collection 'Bruker SMART'
_computing_data_reduction 'Bruker SAINT'
_computing_molecular_graphics 'Bruker SHELXTL'
_computing_publication_material 'Bruker SHELXTL'
_computing_structure_refinement 'SHELXL-97 (Sheldrick, 1997)'
_computing_structure_solution 'SHELXS-97 (Sheldrick, 1990)'
_diffrn_ambient_temperature 253(2)
_diffrn_measured_fraction_theta_full 0.962
_diffrn_measured_fraction_theta_max 0.962
_diffrn_measurement_device_type 'CCD area detector'
_diffrn_measurement_method 'phi and omega scans'
_diffrn_radiation_monochromator graphite
_diffrn_radiation_source 'fine-focus sealed tube'
_diffrn_radiation_type MoK\a
_diffrn_radiation_wavelength 0.71073
_diffrn_reflns_av_R_equivalents 0.0238
_diffrn_reflns_av_sigmaI/netI 0.0352
_diffrn_reflns_limit_h_max 14
_diffrn_reflns_limit_h_min -14
_diffrn_reflns_limit_k_max 16
_diffrn_reflns_limit_k_min -16
_diffrn_reflns_limit_l_max 16
_diffrn_reflns_limit_l_min -17
_diffrn_reflns_number 14088
_diffrn_reflns_theta_full 28.22
_diffrn_reflns_theta_max 28.22
_diffrn_reflns_theta_min 1.97
_exptl_absorpt_coefficient_mu 9.350
_exptl_absorpt_correction_T_max 1.000000
_exptl_absorpt_correction_T_min 0.560010
_exptl_absorpt_correction_type numerical
_exptl_crystal_colour colorless
_exptl_crystal_density_diffrn 2.103
_exptl_crystal_description parallelepip
_exptl_crystal_F_000 888
_exptl_crystal_size_max 0.74
_exptl_crystal_size_mid 0.40
_exptl_crystal_size_min 0.24
_refine_diff_density_max 1.337
_refine_diff_density_min -4.059
_refine_diff_density_rms 0.263
_refine_ls_extinction_method none
_refine_ls_goodness_of_fit_ref 1.092
_refine_ls_hydrogen_treatment constr
_refine_ls_matrix_type full
_refine_ls_number_parameters 244
_refine_ls_number_reflns 7000
_refine_ls_number_restraints 0
_refine_ls_restrained_S_all 1.092
_refine_ls_R_factor_all 0.0671
_refine_ls_R_factor_gt 0.0547
_refine_ls_shift/su_max 0.000
_refine_ls_shift/su_mean 0.000
_refine_ls_structure_factor_coef Fsqd
_refine_ls_weighting_details 'calc w=1/[\s^2^(Fo^2^)+(0.0967P)^2^+14.1034P] where P=(Fo^2^+2Fc^2^)/3'
_refine_ls_weighting_scheme calc
_refine_ls_wR_factor_gt 0.1788
_refine_ls_wR_factor_ref 0.1922
_reflns_number_gt 5750
_reflns_number_total 7000
_reflns_threshold_expression >2sigma(I)
_cod_data_source_file ic102535n_si_003_1.cif
_cod_data_source_block Si6Br12I2
_cod_database_code 4324964

loop_
_symmetry_equiv_pos_as_xyz
'x, y, z'
'-x, -y, -z'

loop_
_atom_site_label
_atom_site_type_symbol
_atom_site_fract_x
_atom_site_fract_y
_atom_site_fract_z
_atom_site_U_iso_or_equiv
_atom_site_adp_type
_atom_site_occupancy
_atom_site_symmetry_multiplicity
_atom_site_calc_flag
_atom_site_refinement_flags
I1 I 0.14204(6) 0.10135(6) 0.40606(5) 0.04079(18) Uani 1 1 d .
Br6 Br -0.17763(9) 0.07794(9) 0.25713(7) 0.0380(2) Uani 1 1 d .
Br5 Br -0.40319(8) -0.07601(8) 0.40882(8) 0.0367(2) Uani 1 1 d .
Br4 Br -0.19923(9) 0.19596(8) 0.68027(8) 0.0390(2) Uani 1 1 d .
Br3 Br 0.01841(8) 0.36108(7) 0.52715(8) 0.0361(2) Uani 1 1 d .
Br2 Br -0.31805(8) -0.36232(8) 0.31430(8) 0.0405(2) Uani 1 1 d .
Br1 Br -0.10299(10) -0.20979(10) 0.15899(7) 0.0446(2) Uani 1 1 d .
Si3 Si -0.18272(19) -0.00047(18) 0.39688(16) 0.0231(4) Uani 1 1 d .
Si2 Si -0.1293(2) -0.17501(19) 0.33850(16) 0.0242(4) Uani 1 1 d .
Si1 Si -0.05555(19) 0.17262(18) 0.56338(16) 0.0234(4) Uani 1 1 d .
N1 N 0.2252(6) 0.3936(6) 0.2135(5) 0.0248(12) Uani 1 1 d .
C16 C 0.3216(9) 0.5743(8) 0.4089(6) 0.0327(16) Uani 1 1 d .
H16A H 0.2348 0.5748 0.4154 0.039 Uiso 1 1 calc R
H16B H 0.3725 0.6382 0.3765 0.039 Uiso 1 1 calc R
C15 C 0.1007(7) 0.4172(8) 0.2158(6) 0.0312(16) Uani 1 1 d .
H15A H 0.0478 0.3788 0.2651 0.037 Uiso 1 1 calc R
H15B H 0.1310 0.5098 0.2471 0.037 Uiso 1 1 calc R
C14 C 0.3174(8) 0.4549(7) 0.1425(7) 0.0300(15) Uani 1 1 d .
H14A H 0.2779 0.3993 0.0656 0.036 Uiso 1 1 calc R
H14B H 0.4033 0.4547 0.1593 0.036 Uiso 1 1 calc R
C13 C 0.2981(8) 0.4428(8) 0.3340(6) 0.0287(15) Uani 1 1 d .
H13A H 0.2461 0.3806 0.3675 0.034 Uiso 1 1 calc R
H13B H 0.3857 0.4431 0.3323 0.034 Uiso 1 1 calc R
C12 C 0.1759(8) 0.2473(7) 0.1643(7) 0.0336(17) Uani 1 1 d .
H12A H 0.1090 0.2065 0.2048 0.040 Uiso 1 1 calc R
H12B H 0.1306 0.2159 0.0879 0.040 Uiso 1 1 calc R
C11 C 0.3481(9) 0.5919(8) 0.1521(7) 0.0322(16) Uani 1 1 d .
H11A H 0.3956 0.6514 0.2267 0.039 Uiso 1 1 calc R
H11B H 0.2639 0.5960 0.1380 0.039 Uiso 1 1 calc R
C10 C 0.2853(9) 0.2038(8) 0.1662(8) 0.0380(18) Uani 1 1 d .
H10A H 0.3204 0.2193 0.2421 0.046 Uiso 1 1 calc R
H10B H 0.3597 0.2521 0.1352 0.046 Uiso 1 1 calc R
C9 C 0.4004(10) 0.6115(9) 0.5255(8) 0.043(2) Uani 1 1 d .
H9A H 0.3560 0.5412 0.5529 0.052 Uiso 1 1 calc R
H9B H 0.4915 0.6222 0.5197 0.052 Uiso 1 1 calc R
C8 C 0.0089(9) 0.3637(9) 0.1037(7) 0.0400(19) Uani 1 1 d .
H8A H -0.0365 0.2698 0.0781 0.048 Uiso 1 1 calc R
H8B H 0.0632 0.3896 0.0500 0.048 Uiso 1 1 calc R
C7 C 0.4364(10) 0.6316(9) 0.0675(8) 0.042(2) Uani 1 1 d .
H7A H 0.5194 0.6253 0.0810 0.051 Uiso 1 1 calc R
H7B H 0.3880 0.5721 -0.0069 0.051 Uiso 1 1 calc R
C6 C 0.2223(11) 0.0587(8) 0.0972(9) 0.050(2) Uani 1 1 d .
H6A H 0.1414 0.0131 0.1236 0.060 Uiso 1 1 calc R
H6B H 0.1948 0.0457 0.0204 0.060 Uiso 1 1 calc R
C5 C -0.0980(10) 0.4138(11) 0.1117(10) 0.053(3) Uani 1 1 d .
H5A H -0.0526 0.5073 0.1475 0.064 Uiso 1 1 calc R
H5B H -0.1425 0.3933 0.0374 0.064 Uiso 1 1 calc R
C4 C 0.4718(12) 0.7682(10) 0.0747(9) 0.054(3) Uani 1 1 d .
H4A H 0.5256 0.7888 0.0201 0.082 Uiso 1 1 calc R
H4B H 0.5224 0.8277 0.1474 0.082 Uiso 1 1 calc R
H4C H 0.3899 0.7748 0.0610 0.082 Uiso 1 1 calc R
C3 C 0.4093(13) 0.7329(10) 0.6071(8) 0.054(3) Uani 1 1 d .
H3A H 0.4586 0.7509 0.6779 0.081 Uiso 1 1 calc R
H3B H 0.3195 0.7226 0.6143 0.081 Uiso 1 1 calc R
H3C H 0.4556 0.8035 0.5816 0.081 Uiso 1 1 calc R
C2 C -0.2039(11) 0.3565(12) 0.1758(10) 0.059(3) Uani 1 1 d .
H2A H -0.2680 0.3905 0.1779 0.088 Uiso 1 1 calc R
H2B H -0.1609 0.3784 0.2502 0.088 Uiso 1 1 calc R
H2C H -0.2504 0.2640 0.1402 0.088 Uiso 1 1 calc R
C1 C 0.3171(15) 0.0013(12) 0.1024(12) 0.073(4) Uani 1 1 d .
H1A H 0.2717 -0.0897 0.0593 0.110 Uiso 1 1 calc R
H1B H 0.3449 0.0137 0.1783 0.110 Uiso 1 1 calc R
H1C H 0.3955 0.0431 0.0731 0.110 Uiso 1 1 calc R

loop_
_atom_site_aniso_label
_atom_site_aniso_U_11
_atom_site_aniso_U_22
_atom_site_aniso_U_33
_atom_site_aniso_U_23
_atom_site_aniso_U_13
_atom_site_aniso_U_12
I1 0.0464(3) 0.0401(3) 0.0381(3) 0.0152(2) 0.0094(2) 0.0208(3)
Br6 0.0382(4) 0.0398(4) 0.0385(4) 0.0215(4) 0.0037(3) 0.0150(4)
Br5 0.0214(3) 0.0352(4) 0.0468(5) 0.0102(4) 0.0069(3) 0.0099(3)
Br4 0.0372(4) 0.0379(4) 0.0431(5) 0.0064(4) 0.0156(4) 0.0233(4)
Br3 0.0366(4) 0.0232(4) 0.0486(5) 0.0140(3) 0.0065(3) 0.0129(3)
Br2 0.0266(4) 0.0241(4) 0.0585(6) 0.0118(4) -0.0008(4) 0.0032(3)
Br1 0.0541(5) 0.0494(5) 0.0200(4) 0.0023(3) 0.0058(3) 0.0217(4)
Si3 0.0217(8) 0.0208(9) 0.0249(9) 0.0072(7) 0.0042(7) 0.0089(7)
Si2 0.0234(9) 0.0207(9) 0.0237(9) 0.0039(7) 0.0022(7) 0.0086(7)
Si1 0.0229(9) 0.0200(8) 0.0259(9) 0.0056(7) 0.0050(7) 0.0103(7)
N1 0.024(3) 0.018(3) 0.026(3) 0.003(2) 0.002(2) 0.007(2)
C16 0.037(4) 0.032(4) 0.025(4) 0.007(3) 0.001(3) 0.015(3)
C15 0.022(3) 0.040(4) 0.028(4) 0.007(3) 0.005(3) 0.014(3)
C14 0.029(3) 0.027(4) 0.032(4) 0.008(3) 0.008(3) 0.012(3)
C13 0.028(3) 0.032(4) 0.025(4) 0.007(3) 0.002(3) 0.016(3)
C12 0.035(4) 0.017(3) 0.038(4) 0.005(3) 0.009(3) 0.006(3)
C11 0.040(4) 0.034(4) 0.029(4) 0.015(3) 0.013(3) 0.018(3)
C10 0.044(5) 0.023(4) 0.045(5) 0.010(3) 0.016(4) 0.014(3)
C9 0.046(5) 0.046(5) 0.036(5) 0.012(4) 0.000(4) 0.023(4)
C8 0.031(4) 0.047(5) 0.033(4) 0.004(4) 0.002(3) 0.017(4)
C7 0.052(5) 0.042(5) 0.045(5) 0.026(4) 0.027(4) 0.025(4)
C6 0.060(6) 0.023(4) 0.052(6) 0.001(4) 0.003(5) 0.016(4)
C5 0.037(5) 0.059(6) 0.061(6) 0.020(5) -0.007(4) 0.021(5)
C4 0.067(7) 0.049(6) 0.047(6) 0.030(5) 0.014(5) 0.016(5)
C3 0.075(7) 0.047(5) 0.029(4) 0.004(4) 0.003(5) 0.025(5)
C2 0.047(6) 0.066(7) 0.062(7) 0.011(6) 0.009(5) 0.033(5)
C1 0.097(10) 0.045(6) 0.095(10) 0.021(6) 0.030(8) 0.050(7)

loop_
_atom_type_symbol
_atom_type_description
_atom_type_scat_dispersion_real
_atom_type_scat_dispersion_imag
_atom_type_scat_source
C C 0.0033 0.0016 'International Tables Vol C Tables 4.2.6.8 and 6.1.1.4'
N N 0.0061 0.0033 'International Tables Vol C Tables 4.2.6.8 and 6.1.1.4'
Si Si 0.0817 0.0704 'International Tables Vol C Tables 4.2.6.8 and 6.1.1.4'
Br Br -0.2901 2.4595 'International Tables Vol C Tables 4.2.6.8 and 6.1.1.4'
I I -0.4742 1.8119 'International Tables Vol C Tables 4.2.6.8 and 6.1.1.4'
H H 0.0000 0.0000 'International Tables Vol C Tables 4.2.6.8 and 6.1.1.4'

loop_
_geom_angle_atom_site_label_1
_geom_angle_atom_site_label_2
_geom_angle_atom_site_label_3
_geom_angle
_geom_angle_site_symmetry_1
_geom_angle_site_symmetry_3
Br5 Si3 Br6 101.07(8) . .
Br5 Si3 Si1 108.09(9) . .
Br6 Si3 Si1 109.30(10) . .
Br5 Si3 Si2 109.35(9) . .
Br6 Si3 Si2 109.14(10) . .
Si1 Si3 Si2 118.48(10) . .
Br2 Si2 Br1 99.32(8) . .
Br2 Si2 Si1 108.88(10) . 2_556
Br1 Si2 Si1 107.87(10) . 2_556
Br2 Si2 Si3 109.28(10) . .
Br1 Si2 Si3 107.67(10) . .
Si1 Si2 Si3 121.53(10) 2_556 .
Br4 Si1 Br3 100.88(8) . .
Br4 Si1 Si3 108.83(10) . .
Br3 Si1 Si3 107.77(10) . .
Br4 Si1 Si2 108.94(10) . 2_556
Br3 Si1 Si2 108.89(9) . 2_556
Si3 Si1 Si2 119.86(10) . 2_556
C14 N1 C15 112.5(6) . .
C14 N1 C12 108.1(6) . .
C15 N1 C12 107.9(6) . .
C14 N1 C13 112.3(6) . .
C15 N1 C13 107.8(5) . .
C12 N1 C13 108.1(6) . .
C13 C16 C9 111.3(7) . .
C13 C16 H16A 109.4 . .
C9 C16 H16A 109.4 . .
C13 C16 H16B 109.4 . .
C9 C16 H16B 109.4 . .
H16A C16 H16B 108.0 . .
C8 C15 N1 115.1(6) . .
C8 C15 H15A 108.5 . .
N1 C15 H15A 108.5 . .
C8 C15 H15B 108.5 . .
N1 C15 H15B 108.5 . .
H15A C15 H15B 107.5 . .
N1 C14 C11 118.6(6) . .
N1 C14 H14A 107.7 . .
C11 C14 H14A 107.7 . .
N1 C14 H14B 107.7 . .
C11 C14 H14B 107.7 . .
H14A C14 H14B 107.1 . .
C16 C13 N1 117.7(6) . .
C16 C13 H13A 107.9 . .
N1 C13 H13A 107.9 . .
C16 C13 H13B 107.9 . .
N1 C13 H13B 107.9 . .
H13A C13 H13B 107.2 . .
C10 C12 N1 115.6(6) . .
C10 C12 H12A 108.4 . .
N1 C12 H12A 108.4 . .
C10 C12 H12B 108.4 . .
N1 C12 H12B 108.4 . .
H12A C12 H12B 107.4 . .
C14 C11 C7 109.8(7) . .
C14 C11 H11A 109.7 . .
C7 C11 H11A 109.7 . .
C14 C11 H11B 109.7 . .
C7 C11 H11B 109.7 . .
H11A C11 H11B 108.2 . .
C12 C10 C6 108.3(8) . .
C12 C10 H10A 110.0 . .
C6 C10 H10A 110.0 . .
C12 C10 H10B 110.0 . .
C6 C10 H10B 110.0 . .
H10A C10 H10B 108.4 . .
C3 C9 C16 113.1(8) . .
C3 C9 H9A 109.0 . .
C16 C9 H9A 109.0 . .
C3 C9 H9B 109.0 . .
C16 C9 H9B 109.0 . .
H9A C9 H9B 107.8 . .
C15 C8 C5 110.8(7) . .
C15 C8 H8A 109.5 . .
C5 C8 H8A 109.5 . .
C15 C8 H8B 109.5 . .
C5 C8 H8B 109.5 . .
H8A C8 H8B 108.1 . .
C4 C7 C11 112.0(8) . .
C4 C7 H7A 109.2 . .
C11 C7 H7A 109.2 . .
C4 C7 H7B 109.2 . .
C11 C7 H7B 109.2 . .
H7A C7 H7B 107.9 . .
C1 C6 C10 113.2(9) . .
C1 C6 H6A 108.9 . .
C10 C6 H6A 108.9 . .
C1 C6 H6B 108.9 . .
C10 C6 H6B 108.9 . .
H6A C6 H6B 107.7 . .
C2 C5 C8 112.9(9) . .
C2 C5 H5A 109.0 . .
C8 C5 H5A 109.0 . .
C2 C5 H5B 109.0 . .
C8 C5 H5B 109.0 . .
H5A C5 H5B 107.8 . .
C7 C4 H4A 109.5 . .
C7 C4 H4B 109.5 . .
H4A C4 H4B 109.5 . .
C7 C4 H4C 109.5 . .
H4A C4 H4C 109.5 . .
H4B C4 H4C 109.5 . .
C9 C3 H3A 109.5 . .
C9 C3 H3B 109.5 . .
H3A C3 H3B 109.5 . .
C9 C3 H3C 109.5 . .
H3A C3 H3C 109.5 . .
H3B C3 H3C 109.5 . .
C5 C2 H2A 109.5 . .
C5 C2 H2B 109.5 . .
H2A C2 H2B 109.5 . .
C5 C2 H2C 109.5 . .
H2A C2 H2C 109.5 . .
H2B C2 H2C 109.5 . .
C6 C1 H1A 109.5 . .
C6 C1 H1B 109.5 . .
H1A C1 H1B 109.5 . .
C6 C1 H1C 109.5 . .
H1A C1 H1C 109.5 . .
H1B C1 H1C 109.5 . .

loop_
_geom_bond_atom_site_label_1
_geom_bond_atom_site_label_2
_geom_bond_distance
_geom_bond_site_symmetry_2
Br6 Si3 2.276(2) .
Br5 Si3 2.245(2) .
Br4 Si1 2.273(2) .
Br3 Si1 2.293(2) .
Br2 Si2 2.269(2) .
Br1 Si2 2.272(2) .
Si3 Si1 2.353(3) .
Si3 Si2 2.360(3) .
Si2 Si1 2.357(3) 2_556
Si1 Si2 2.357(3) 2_556
N1 C14 1.507(10) .
N1 C15 1.524(9) .
N1 C12 1.530(9) .
N1 C13 1.535(9) .
C16 C13 1.501(11) .
C16 C9 1.544(11) .
C16 H16A 0.9700 .
C16 H16B 0.9700 .
C15 C8 1.520(11) .
C15 H15A 0.9700 .
C15 H15B 0.9700 .
C14 C11 1.521(11) .
C14 H14A 0.9700 .
C14 H14B 0.9700 .
C13 H13A 0.9700 .
C13 H13B 0.9700 .
C12 C10 1.518(12) .
C12 H12A 0.9700 .
C12 H12B 0.9700 .
C11 C7 1.540(11) .
C11 H11A 0.9700 .
C11 H11B 0.9700 .
C10 C6 1.534(11) .
C10 H10A 0.9700 .
C10 H10B 0.9700 .
C9 C3 1.490(13) .
C9 H9A 0.9700 .
C9 H9B 0.9700 .
C8 C5 1.541(13) .
C8 H8A 0.9700 .
C8 H8B 0.9700 .
C7 C4 1.513(13) .
C7 H7A 0.9700 .
C7 H7B 0.9700 .
C6 C1 1.500(15) .
C6 H6A 0.9700 .
C6 H6B 0.9700 .
C5 C2 1.506(17) .
C5 H5A 0.9700 .
C5 H5B 0.9700 .
C4 H4A 0.9600 .
C4 H4B 0.9600 .
C4 H4C 0.9600 .
C3 H3A 0.9600 .
C3 H3B 0.9600 .
C3 H3C 0.9600 .
C2 H2A 0.9600 .
C2 H2B 0.9600 .
C2 H2C 0.9600 .
C1 H1A 0.9600 .
C1 H1B 0.9600 .
C1 H1C 0.9600 .
